data_4347852
loop_
_publ_author_name
'Shafikov, Marsel Z.'
'Kozhevnikov, Dmitry N.'
'Bodensteiner, Michael'
'Brandl, Fabian'
'Czerwieniec, Rafa\/l'

_publ_section_title
;
 Modulation of Intersystem Crossing Rate by Minor Ligand Modifications in
 Cyclometalated Platinum(II) Complexes.
;
_journal_issue 15
_journal_name_full 'Inorganic chemistry'
_journal_page_first 7457
_journal_page_last 7466
_journal_paper_doi 10.1021/acs.inorgchem.6b00704
_journal_volume 55
_journal_year 2016
_chemical_absolute_configuration ad
_chemical_formula_moiety 'C29 H26 F N O2 Pt S2'
_chemical_formula_sum 'C29 H26 F N O2 Pt S2'
_chemical_formula_weight 698.72
_space_group_crystal_system orthorhombic
_space_group_IT_number 29
_space_group_name_Hall 'P 2c -2ac'
_space_group_name_H-M_alt 'P c a 21'
_atom_sites_solution_hydrogens geom
_audit_creation_date 2015-11-05
_audit_creation_method
;
Olex2 1.2-alpha
(compiled 2015.10.28 svn.r3245 for OlexSys, GUI svn.r5128)
;
_cell_angle_alpha 90
_cell_angle_beta 90
_cell_angle_gamma 90
_cell_formula_units_Z 4
_cell_length_a 20.6742(5)
_cell_length_b 17.3852(4)
_cell_length_c 7.07539(16)
_cell_measurement_reflns_used 8912
_cell_measurement_temperature 123.00(14)
_cell_measurement_theta_max 66.6920
_cell_measurement_theta_min 4.9620
_cell_volume 2543.07(10)
_computing_cell_refinement
;
CrysAlisPro, Agilent Technologies,
Version 1.171.37.31 (release 14-01-2014 CrysAlis171 .NET)
(compiled Jan 14 2014,18:38:05)
;
_computing_data_collection
;
CrysAlisPro, Agilent Technologies,
Version 1.171.37.31 (release 14-01-2014 CrysAlis171 .NET)
(compiled Jan 14 2014,18:38:05)
;
_computing_data_reduction
;
CrysAlisPro, Agilent Technologies,
Version 1.171.37.31 (release 14-01-2014 CrysAlis171 .NET)
(compiled Jan 14 2014,18:38:05)
;
_computing_molecular_graphics 'Olex2 (Dolomanov et al., 2009)'
_computing_publication_material 'Olex2 (Dolomanov et al., 2009)'
_computing_structure_refinement 'ShelXL (Sheldrick, 2015)'
_computing_structure_solution 'ShelXS (Sheldrick, 2008)'
_diffrn_ambient_environment N~2~
_diffrn_ambient_temperature 123.00(14)
_diffrn_detector 'CCD plate'
_diffrn_detector_area_resol_mean 5.1773
_diffrn_detector_type Atlas
_diffrn_measured_fraction_theta_full 0.993
_diffrn_measured_fraction_theta_max 0.992
_diffrn_measurement_details
;
#__ type_ start__ end____ width___ exp.time_
  1 omega  -30.00   69.00   1.0000    5.0000
omega____ theta____ kappa____ phi______ frames
    -       41.7634  -57.0000 -180.0000 99

#__ type_ start__ end____ width___ exp.time_
  2 omega   23.00  130.00   1.0000   20.0000
omega____ theta____ kappa____ phi______ frames
    -       92.5000  -15.0000  -60.0000 107

#__ type_ start__ end____ width___ exp.time_
  3 omega   22.00   73.00   1.0000   20.0000
omega____ theta____ kappa____ phi______ frames
    -       92.5000  -45.0000  -60.0000 51

#__ type_ start__ end____ width___ exp.time_
  4 omega   22.00  106.00   1.0000   20.0000
omega____ theta____ kappa____ phi______ frames
    -       92.5000  -93.0000  -55.6315 84

#__ type_ start__ end____ width___ exp.time_
  5 omega   14.00  114.00   1.0000    5.0000
omega____ theta____ kappa____ phi______ frames
    -       41.7634   57.0000  150.0000 100

#__ type_ start__ end____ width___ exp.time_
  6 omega    9.00  118.00   1.0000    5.0000
omega____ theta____ kappa____ phi______ frames
    -       41.7634   77.0000  -60.0000 109

#__ type_ start__ end____ width___ exp.time_
  7 omega   67.00  166.00   1.0000   20.0000
omega____ theta____ kappa____ phi______ frames
    -       92.5000   45.0000   60.0000 99

#__ type_ start__ end____ width___ exp.time_
  8 omega   60.00  169.00   1.0000   20.0000
omega____ theta____ kappa____ phi______ frames
    -       92.5000   77.0000  -30.0000 109

#__ type_ start__ end____ width___ exp.time_
  9 omega   63.00  165.00   1.0000   20.0000
omega____ theta____ kappa____ phi______ frames
    -       92.5000   61.0000  120.0000 102

#__ type_ start__ end____ width___ exp.time_
 10 omega   19.00   96.00   1.0000   20.0000
omega____ theta____ kappa____ phi______ frames
    -       92.5000 -125.0000 -180.0000 77

#__ type_ start__ end____ width___ exp.time_
 11 omega   14.00  114.00   1.0000    5.0000
omega____ theta____ kappa____ phi______ frames
    -       41.7634   57.0000 -120.0000 100

#__ type_ start__ end____ width___ exp.time_
 12 omega    9.00  118.00   1.0000    5.0000
omega____ theta____ kappa____ phi______ frames
    -       41.7634   77.0000   30.0000 109

#__ type_ start__ end____ width___ exp.time_
 13 omega   67.00  166.00   1.0000   20.0000
omega____ theta____ kappa____ phi______ frames
    -       92.5000   45.0000  -90.0000 99

#__ type_ start__ end____ width___ exp.time_
 14 omega   60.00  163.00   1.0000   20.0000
omega____ theta____ kappa____ phi______ frames
    -       92.5000   77.0000 -180.0000 103

#__ type_ start__ end____ width___ exp.time_
 15 omega   10.00   84.00   1.0000   20.0000
omega____ theta____ kappa____ phi______ frames
    -       92.5000  -95.0000 -120.0000 74
;
_diffrn_measurement_device 'four-circle diffractometer'
_diffrn_measurement_device_type 'Xcalibur, Atlas, Gemini ultra'
_diffrn_measurement_method '\w scans'
_diffrn_orient_matrix_UB_11 0.0063851000
_diffrn_orient_matrix_UB_12 -0.0883116000
_diffrn_orient_matrix_UB_13 0.0007429000
_diffrn_orient_matrix_UB_21 -0.0010802000
_diffrn_orient_matrix_UB_22 -0.0004297000
_diffrn_orient_matrix_UB_23 -0.2176910000
_diffrn_orient_matrix_UB_31 0.0742230000
_diffrn_orient_matrix_UB_32 0.0075588000
_diffrn_orient_matrix_UB_33 -0.0031016000
_diffrn_radiation_monochromator mirror
_diffrn_radiation_probe x-ray
_diffrn_radiation_type CuK\a
_diffrn_radiation_wavelength 1.54184
_diffrn_reflns_av_R_equivalents 0.0779
_diffrn_reflns_av_unetI/netI 0.0430
_diffrn_reflns_Laue_measured_fraction_full 0.993
_diffrn_reflns_Laue_measured_fraction_max 0.992
_diffrn_reflns_limit_h_max 24
_diffrn_reflns_limit_h_min -22
_diffrn_reflns_limit_k_max 20
_diffrn_reflns_limit_k_min -20
_diffrn_reflns_limit_l_max 8
_diffrn_reflns_limit_l_min -8
_diffrn_reflns_number 21311
_diffrn_reflns_point_group_measured_fraction_full 0.994
_diffrn_reflns_point_group_measured_fraction_max 0.993
_diffrn_reflns_theta_full 66.886
_diffrn_reflns_theta_max 66.886
_diffrn_reflns_theta_min 3.321
_diffrn_source 'sealed X-ray tube'
_diffrn_source_type 'Enhance Ultra (Cu) X-ray Source'
_exptl_absorpt_coefficient_mu 12.150
_exptl_absorpt_correction_T_max 1.00000
_exptl_absorpt_correction_T_min 0.31160
_exptl_absorpt_correction_type multi-scan
_exptl_absorpt_process_details
;
CrysAlisPro, Agilent Technologies,
Version 1.171.37.31 (release 14-01-2014 CrysAlis171 .NET)
(compiled Jan 14 2014,18:38:05)
Empirical absorption correction using spherical harmonics,
 implemented in SCALE3 ABSPACK scaling algorithm.
;
_exptl_crystal_colour brown
_exptl_crystal_colour_primary brown
_exptl_crystal_density_diffrn 1.825
_exptl_crystal_description plate
_exptl_crystal_F_000 1368
_exptl_crystal_size_max 0.1
_exptl_crystal_size_mid 0.03
_exptl_crystal_size_min 0.02
_refine_diff_density_max 4.326
_refine_diff_density_min -2.100
_refine_diff_density_rms 0.207
_refine_ls_abs_structure_details
;
 Refined as an inversion twin with 0.48(4) per cent contribution.
;
_refine_ls_abs_structure_Flack 0.0(12)
_refine_ls_extinction_method none
_refine_ls_goodness_of_fit_ref 1.092
_refine_ls_hydrogen_treatment constr
_refine_ls_matrix_type full
_refine_ls_number_parameters 327
_refine_ls_number_reflns 4379
_refine_ls_number_restraints 50
_refine_ls_restrained_S_all 1.090
_refine_ls_R_factor_all 0.0671
_refine_ls_R_factor_gt 0.0576
_refine_ls_shift/su_max 0.001
_refine_ls_shift/su_mean 0.000
_refine_ls_structure_factor_coef Fsqd
_refine_ls_weighting_details 'w=1/[\s^2^(Fo^2^)+(0.1002P)^2^+19.3020P] where P=(Fo^2^+2Fc^2^)/3'
_refine_ls_weighting_scheme calc
_refine_ls_wR_factor_gt 0.1571
_refine_ls_wR_factor_ref 0.1694
_reflns_Friedel_coverage 0.834
_reflns_Friedel_fraction_full 0.995
_reflns_Friedel_fraction_max 0.994
_reflns_number_gt 3735
_reflns_number_total 4379
_reflns_threshold_expression 'I > 2\s(I)'
_cod_data_source_file ic6b00704_si_002.cif
_cod_data_source_block n011
_cod_original_cell_volume 2543.06(10)
_cod_database_code 4347852
_chemical_oxdiff_formula 'Pt S2 O2 N F C30 H30'
_shelx_space_group_comment
;
The symmetry employed for this shelxl refinement is uniquely defined
by the following loop, which should always be used as a source of
symmetry information in preference to the above space-group names.
They are only intended as comments.
;
_reflns_odcompleteness_completeness 99.80
_reflns_odcompleteness_iscentric 1
_reflns_odcompleteness_theta 64.99
_olex2_refinement_description
;
1. Twinned data refinement
 Scales: 0.52(5) 0.48(5)
2. Fixed Uiso
 At 1.2 times of:
  All C(H) groups, All C(H,H) groups
 At 1.5 times of:
  All C(H,H,H) groups
3. Restrained planarity
 C26, C27, C28, S2
 with sigma of 0.1
4. Uiso/Uaniso restraints and constraints
Uanis(C27) \\sim Ueq, Uanis(C19) \\sim Ueq, Uanis(C23) \\sim Ueq, Uanis(O2)
\\sim Ueq, Uanis(C29) \\sim Ueq, Uanis(C9) \\sim Ueq, Uanis(C21) \\sim Ueq,
Uanis(C28) \\sim Ueq: with sigma of 0.005 and sigma for terminal atoms of 0.005
5.a Secondary CH2 refined with riding coordinates:
 C19(H19A,H19B), C17(H17A,H17B), C18(H18A,H18B), C28(H28A,H28B)
5.b Me refined with riding coordinates:
 C5(H5A,H5B,H5C), C29(H29A,H29B,H29C)
5.c Aromatic/amide H refined with riding coordinates:
 C6(H6), C22(H22), C3(H3), C12(H12), C15(H15), C13(H13), C16(H16), C25(H25),
 C26(H26)
5.d Idealised Me refined as rotating group:
 C1(H1A,H1B,H1C)
;
_shelx_shelxl_version_number 2014/7
_olex2_computing_structure_refinement_long 'ShelXL (Sheldrick, 2008)'
_olex2_computing_structure_solution_long 'ShelXS (Sheldrick, 2008)'
_olex2_diffrn_ambient_temperature_device 'Oxford Instruments, CryoJet'
_olex2_exptl_crystal_mounting_method 'The crystal was mounted on a MITIGEN holder with inert oil'
_olex2_submission_special_instructions 'No special instructions were received'

loop_
_space_group_symop_operation_xyz
'x, y, z'
'-x, -y, z+1/2'
'-x+1/2, y, z+1/2'
'x+1/2, -y, z'

loop_
_atom_site_label
_atom_site_type_symbol
_atom_site_fract_x
_atom_site_fract_y
_atom_site_fract_z
_atom_site_U_iso_or_equiv
_atom_site_adp_type
_atom_site_occupancy
_atom_site_site_symmetry_order
_atom_site_calc_flag
_atom_site_refinement_flags_posn
_atom_site_refinement_flags_adp
_atom_site_disorder_assembly
_atom_site_disorder_group
Pt1 Pt 0.37261(2) 0.15875(2) 0.7185(4) 0.03016(14) Uani 1 1 d . . . .
S2 S 0.38319(18) -0.2115(2) 0.718(3) 0.0644(11) Uani 1 1 d . . . .
S1 S 0.23605(15) -0.03709(17) 0.719(2) 0.0554(9) Uani 1 1 d . . . .
O1 O 0.4650(4) 0.1232(4) 0.713(3) 0.038(2) Uani 1 1 d . . . .
N1 N 0.2767(4) 0.1847(5) 0.722(4) 0.034(2) Uani 1 1 d . . . .
F1 F 0.1386(5) 0.5952(5) 0.733(4) 0.071(3) Uani 1 1 d . . . .
C9 C 0.1702(5) 0.1410(6) 0.725(4) 0.031(2) Uani 1 1 d . U . .
O2 O 0.3997(4) 0.2736(5) 0.742(2) 0.041(2) Uani 1 1 d . U . .
C6 C 0.2560(5) 0.2591(6) 0.722(5) 0.035(3) Uani 1 1 d . . . .
H6 H 0.2871 0.2993 0.7257 0.042 Uiso 1 1 calc R . . .
C19 C 0.1154(5) 0.0834(7) 0.703(4) 0.033(3) Uani 1 1 d . U . .
H19A H 0.1162 0.0450 0.8060 0.040 Uiso 1 1 calc R . . .
H19B H 0.1181 0.0564 0.5800 0.040 Uiso 1 1 calc R . . .
C10 C 0.2374(6) 0.1275(6) 0.718(4) 0.034(3) Uani 1 1 d . . . .
C22 C 0.3608(6) -0.0210(7) 0.712(7) 0.046(3) Uani 1 1 d . . . .
H22 H 0.4058 -0.0318 0.7148 0.055 Uiso 1 1 calc R . . .
C2 C 0.5137(6) 0.1675(6) 0.716(6) 0.038(3) Uani 1 1 d . . . .
C7 C 0.1920(5) 0.2775(6) 0.716(4) 0.035(3) Uani 1 1 d . . . .
C20 C 0.2693(6) 0.0543(7) 0.713(5) 0.040(3) Uani 1 1 d . . . .
C11 C 0.1735(5) 0.3611(7) 0.714(4) 0.037(3) Uani 1 1 d . . . .
C21 C 0.3350(5) 0.0535(6) 0.727(4) 0.034(2) Uani 1 1 d . U . .
C8 C 0.1476(6) 0.2168(6) 0.718(5) 0.035(3) Uani 1 1 d . . . .
C17 C 0.0740(5) 0.2163(7) 0.713(5) 0.041(3) Uani 1 1 d . . . .
H17A H 0.0562 0.2432 0.8250 0.049 Uiso 1 1 calc R . . .
H17B H 0.0581 0.2423 0.5977 0.049 Uiso 1 1 calc R . . .
C14 C 0.1507(8) 0.5174(8) 0.734(5) 0.055(4) Uani 1 1 d . . . .
C18 C 0.0542(6) 0.1332(7) 0.714(5) 0.045(3) Uani 1 1 d . . . .
H18A H 0.0259 0.1224 0.6039 0.053 Uiso 1 1 calc R . . .
H18B H 0.0298 0.1213 0.8305 0.053 Uiso 1 1 calc R . . .
C1 C 0.5772(6) 0.1281(9) 0.739(3) 0.042(4) Uani 1 1 d . . . .
H1A H 0.5801 0.1062 0.8665 0.063 Uiso 1 1 calc GR . . .
H1B H 0.6123 0.1653 0.7209 0.063 Uiso 1 1 calc GR . . .
H1C H 0.5811 0.0869 0.6454 0.063 Uiso 1 1 calc GR . . .
C3 C 0.5131(6) 0.2481(7) 0.722(6) 0.056(4) Uani 1 1 d . . . .
H3 H 0.5530 0.2736 0.6989 0.067 Uiso 1 1 calc R . . .
C4 C 0.4583(7) 0.2953(8) 0.759(3) 0.057(7) Uani 1 1 d . . . .
C5 C 0.4675(9) 0.3780(11) 0.809(3) 0.058(5) Uani 1 1 d . . . .
H5A H 0.5138 0.3893 0.8187 0.087 Uiso 1 1 calc R . A 1
H5B H 0.4482 0.4104 0.7104 0.087 Uiso 1 1 calc R . A 1
H5C H 0.4464 0.3887 0.9302 0.087 Uiso 1 1 calc R . A 1
C12 C 0.2095(9) 0.4130(11) 0.609(3) 0.056(5) Uani 1 1 d . . . .
H12 H 0.2426 0.3947 0.5278 0.067 Uiso 1 1 calc R . . .
C15 C 0.1153(9) 0.4685(11) 0.837(3) 0.059(5) Uani 1 1 d . . . .
H15 H 0.0820 0.4884 0.9155 0.070 Uiso 1 1 calc R . . .
C13 C 0.1980(9) 0.4909(12) 0.622(3) 0.068(6) Uani 1 1 d . . . .
H13 H 0.2237 0.5259 0.5512 0.082 Uiso 1 1 calc R . . .
C16 C 0.1257(8) 0.3916(10) 0.834(3) 0.043(4) Uani 1 1 d . . . .
H16 H 0.1007 0.3584 0.9117 0.052 Uiso 1 1 calc R . . .
C25 C 0.2715(9) -0.2097(10) 0.844(3) 0.053(5) Uani 1 1 d . . . .
H25 H 0.2321 -0.1936 0.9003 0.064 Uiso 1 1 calc R . . .
C24 C 0.3165(9) -0.1605(9) 0.777(3) 0.051(5) Uani 1 1 d . . . .
C28 C 0.3819(7) -0.3728(8) 0.705(5) 0.053(3) Uani 1 1 d . U . .
H28A H 0.3903 -0.3749 0.5673 0.063 Uiso 1 1 calc R . . .
H28B H 0.3527 -0.4161 0.7368 0.063 Uiso 1 1 calc R . . .
C23 C 0.3130(7) -0.0780(8) 0.691(3) 0.051(4) Uani 1 1 d . U . .
C26 C 0.2893(10) -0.2881(11) 0.821(3) 0.064(6) Uani 1 1 d . . . .
H26 H 0.2612 -0.3292 0.8541 0.077 Uiso 1 1 calc R . . .
C29 C 0.4435(15) -0.3833(17) 0.806(4) 0.103(6) Uani 1 1 d . U . .
H29A H 0.4628 -0.4327 0.7704 0.154 Uiso 1 1 calc R . . .
H29B H 0.4732 -0.3414 0.7732 0.154 Uiso 1 1 calc R . . .
H29C H 0.4356 -0.3827 0.9429 0.154 Uiso 1 1 calc R . . .
C27 C 0.3489(9) -0.3002(10) 0.749(2) 0.063(4) Uani 1 1 d . U . .

loop_
_atom_site_aniso_label
_atom_site_aniso_U_11
_atom_site_aniso_U_22
_atom_site_aniso_U_33
_atom_site_aniso_U_23
_atom_site_aniso_U_13
_atom_site_aniso_U_12
Pt1 0.0211(2) 0.0395(2) 0.0299(2) -0.0002(7) 0.0004(6) 0.00143(15)
S2 0.0427(18) 0.0467(16) 0.104(3) -0.007(7) 0.005(7) 0.0038(14)
S1 0.0223(14) 0.0409(14) 0.103(3) 0.004(6) -0.003(6) 0.0002(11)
O1 0.029(4) 0.042(4) 0.042(4) 0.012(9) -0.012(10) 0.005(3)
N1 0.033(5) 0.043(4) 0.027(4) 0.000(13) 0.002(15) 0.018(4)
F1 0.069(5) 0.042(4) 0.104(8) 0.004(10) -0.018(11) 0.013(4)
C9 0.027(4) 0.039(4) 0.025(4) -0.002(5) 0.001(5) 0.001(4)
O2 0.025(3) 0.045(4) 0.053(5) 0.002(4) -0.008(4) -0.001(3)
C6 0.027(5) 0.043(5) 0.036(6) -0.014(14) 0.004(15) -0.003(5)
C19 0.030(4) 0.036(4) 0.033(5) 0.001(5) 0.000(5) -0.004(4)
C10 0.034(6) 0.041(5) 0.026(5) 0.000(15) -0.019(12) 0.014(5)
C22 0.026(6) 0.048(6) 0.063(9) 0.007(16) 0.016(16) -0.005(5)
C2 0.035(6) 0.051(6) 0.027(5) 0.002(15) -0.013(16) -0.003(5)
C7 0.028(5) 0.041(5) 0.035(6) 0.005(13) -0.020(13) 0.006(4)
C20 0.027(6) 0.045(6) 0.048(7) 0.017(12) -0.020(13) -0.011(5)
C11 0.027(6) 0.039(5) 0.046(7) -0.021(11) 0.023(12) -0.001(5)
C21 0.027(4) 0.039(4) 0.036(5) 0.003(5) -0.003(5) 0.002(3)
C8 0.033(6) 0.040(5) 0.030(5) 0.010(14) 0.00(2) 0.004(5)
C17 0.024(6) 0.051(6) 0.046(7) 0.010(15) 0.007(17) 0.010(5)
C14 0.043(7) 0.038(6) 0.083(12) 0.004(14) 0.017(16) 0.007(6)
C18 0.020(5) 0.054(6) 0.059(8) 0.005(18) -0.019(14) -0.003(5)
C1 0.030(6) 0.063(7) 0.035(9) -0.003(10) 0.001(9) 0.003(6)
C3 0.029(6) 0.040(6) 0.098(11) 0.00(2) -0.023(17) -0.006(5)
C4 0.028(7) 0.040(7) 0.10(2) -0.005(9) -0.001(9) -0.004(6)
C5 0.040(10) 0.066(11) 0.068(11) 0.000(9) -0.008(9) 0.001(9)
C12 0.046(10) 0.057(10) 0.066(11) 0.015(9) 0.016(9) 0.009(8)
C15 0.038(9) 0.055(10) 0.083(13) 0.003(9) 0.030(9) 0.010(8)
C13 0.046(11) 0.063(11) 0.096(14) 0.018(10) 0.014(10) 0.003(9)
C16 0.044(10) 0.042(8) 0.043(9) 0.013(7) 0.019(7) 0.005(6)
C25 0.035(9) 0.049(8) 0.076(12) 0.020(8) 0.008(9) 0.008(7)
C24 0.038(9) 0.054(9) 0.060(14) -0.003(7) 0.006(7) -0.005(7)
C28 0.057(5) 0.047(5) 0.054(6) 0.001(5) -0.002(5) 0.002(4)
C23 0.044(5) 0.050(5) 0.058(6) -0.002(5) 0.000(5) 0.005(4)
C26 0.055(12) 0.054(10) 0.083(13) 0.006(10) 0.002(11) -0.012(9)
C29 0.100(8) 0.103(7) 0.105(8) -0.003(6) 0.003(6) -0.002(6)
C27 0.063(6) 0.062(6) 0.065(7) -0.003(5) 0.001(5) 0.002(5)

loop_
_atom_type_symbol
_atom_type_description
_atom_type_scat_dispersion_real
_atom_type_scat_dispersion_imag
_atom_type_scat_source
C C 0.0181 0.0091 'International Tables Vol C Tables 4.2.6.8 and 6.1.1.4'
H H 0.0000 0.0000 'International Tables Vol C Tables 4.2.6.8 and 6.1.1.4'
F F 0.0727 0.0534 'International Tables Vol C Tables 4.2.6.8 and 6.1.1.4'
N N 0.0311 0.0180 'International Tables Vol C Tables 4.2.6.8 and 6.1.1.4'
O O 0.0492 0.0322 'International Tables Vol C Tables 4.2.6.8 and 6.1.1.4'
Pt Pt -4.5932 6.9264 'International Tables Vol C Tables 4.2.6.8 and 6.1.1.4'
S S 0.3331 0.5567 'International Tables Vol C Tables 4.2.6.8 and 6.1.1.4'

loop_
_geom_angle_atom_site_label_1
_geom_angle_atom_site_label_2
_geom_angle_atom_site_label_3
_geom_angle
O1 Pt1 N1 174.8(3)
O1 Pt1 O2 92.4(3)
N1 Pt1 O2 92.8(4)
C21 Pt1 O1 95.1(4)
C21 Pt1 N1 79.8(4)
C21 Pt1 O2 170.3(7)
C24 S2 C27 96.0(9)
C20 S1 C23 90.5(7)
C2 O1 Pt1 124.6(7)
C6 N1 Pt1 121.1(8)
C10 N1 Pt1 116.4(7)
C10 N1 C6 122.4(10)
C10 C9 C19 128.4(11)
C8 C9 C19 111.7(10)
C8 C9 C10 119.0(10)
C4 O2 Pt1 123.2(9)
N1 C6 H6 119.0
C7 C6 N1 121.9(10)
C7 C6 H6 119.0
C9 C19 H19A 111.0
C9 C19 H19B 111.0
C9 C19 C18 103.8(9)
H19A C19 H19B 109.0
C18 C19 H19A 111.0
C18 C19 H19B 111.0
N1 C10 C9 119.6(10)
N1 C10 C20 113.4(10)
C9 C10 C20 127.1(11)
C21 C22 H22 123.5
C21 C22 C23 113.0(11)
C23 C22 H22 123.5
O1 C2 C1 115.0(10)
O1 C2 C3 126.9(12)
C3 C2 C1 117.6(12)
C6 C7 C11 118.4(10)
C6 C7 C8 117.4(10)
C8 C7 C11 124.2(10)
C10 C20 S1 129.1(9)
C21 C20 S1 112.6(9)
C21 C20 C10 117.8(11)
C12 C11 C7 119.9(15)
C12 C11 C16 117.1(13)
C16 C11 C7 122.5(17)
C22 C21 Pt1 134.2(9)
C20 C21 Pt1 112.2(8)
C20 C21 C22 112.4(11)
C9 C8 C7 119.5(11)
C9 C8 C17 109.2(10)
C7 C8 C17 131.3(10)
C8 C17 H17A 110.5
C8 C17 H17B 110.5
H17A C17 H17B 108.7
C18 C17 C8 106.2(9)
C18 C17 H17A 110.5
C18 C17 H17B 110.5
C15 C14 F1 122(2)
C15 C14 C13 120.2(15)
C13 C14 F1 118(2)
C19 C18 H18A 110.0
C19 C18 H18B 110.0
C17 C18 C19 108.5(10)
C17 C18 H18A 110.0
C17 C18 H18B 110.0
H18A C18 H18B 108.4
C2 C1 H1A 109.5
C2 C1 H1B 109.5
C2 C1 H1C 109.5
H1A C1 H1B 109.5
H1A C1 H1C 109.5
H1B C1 H1C 109.5
C2 C3 H3 117.0
C2 C3 C4 126.0(15)
C4 C3 H3 117.0
O2 C4 C3 124.7(14)
O2 C4 C5 115.3(13)
C3 C4 C5 119.8(13)
C4 C5 H5A 109.5
C4 C5 H5B 109.5
C4 C5 H5C 109.5
H5A C5 H5B 109.5
H5A C5 H5C 109.5
H5B C5 H5C 109.5
C11 C12 H12 119.6
C13 C12 C11 120.9(17)
C13 C12 H12 119.6
C14 C15 H15 119.0
C14 C15 C16 122.0(17)
C16 C15 H15 119.0
C14 C13 C12 120.2(18)
C14 C13 H13 119.9
C12 C13 H13 119.9
C11 C16 H16 120.2
C15 C16 C11 119.6(15)
C15 C16 H16 120.2
C24 C25 H25 123.5
C24 C25 C26 112.9(17)
C26 C25 H25 123.5
C25 C24 S2 108.4(13)
C25 C24 C23 133.5(16)
C23 C24 S2 115.1(13)
H28A C28 H28B 107.7
C29 C28 H28A 108.8
C29 C28 H28B 108.8
C27 C28 H28A 108.8
C27 C28 H28B 108.8
C27 C28 C29 114(2)
C22 C23 S1 109.9(11)
C22 C23 C24 125.1(18)
C24 C23 S1 111.8(12)
C25 C26 H26 122.3
C27 C26 C25 115.4(17)
C27 C26 H26 122.3
C28 C29 H29A 109.5
C28 C29 H29B 109.5
C28 C29 H29C 109.5
H29A C29 H29B 109.5
H29A C29 H29C 109.5
H29B C29 H29C 109.5
C28 C27 S2 123.8(15)
C26 C27 S2 106.6(14)
C26 C27 C28 129.7(18)

loop_
_geom_bond_atom_site_label_1
_geom_bond_atom_site_label_2
_geom_bond_distance
Pt1 O1 2.008(8)
Pt1 N1 2.033(9)
Pt1 O2 2.081(9)
Pt1 C21 1.989(11)
S2 C24 1.691(19)
S2 C27 1.712(18)
S1 C20 1.732(11)
S1 C23 1.754(15)
O1 C2 1.268(14)
N1 C6 1.364(15)
N1 C10 1.285(15)
F1 C14 1.376(16)
C9 C19 1.520(16)
C9 C10 1.411(16)
C9 C8 1.398(15)
O2 C4 1.274(17)
C6 H6 0.9500
C6 C7 1.360(16)
C19 H19A 0.9900
C19 H19B 0.9900
C19 C18 1.535(17)
C10 C20 1.433(16)
C22 H22 0.9500
C22 C21 1.406(18)
C22 C23 1.41(2)
C2 C1 1.490(18)
C2 C3 1.403(17)
C7 C11 1.503(15)
C7 C8 1.399(16)
C20 C21 1.362(16)
C11 C12 1.38(2)
C11 C16 1.41(2)
C8 C17 1.522(16)
C17 H17A 0.9900
C17 H17B 0.9900
C17 C18 1.503(17)
C14 C15 1.34(3)
C14 C13 1.34(3)
C18 H18A 0.9900
C18 H18B 0.9900
C1 H1A 0.9800
C1 H1B 0.9800
C1 H1C 0.9800
C3 H3 0.9500
C3 C4 1.42(2)
C4 C5 1.49(2)
C5 H5A 0.9800
C5 H5B 0.9800
C5 H5C 0.9800
C12 H12 0.9500
C12 C13 1.38(3)
C15 H15 0.9500
C15 C16 1.36(3)
C13 H13 0.9500
C16 H16 0.9500
C25 H25 0.9500
C25 C24 1.35(2)
C25 C26 1.42(3)
C24 C23 1.56(2)
C28 H28A 0.9900
C28 H28B 0.9900
C28 C29 1.47(4)
C28 C27 1.47(2)
C26 H26 0.9500
C26 C27 1.35(3)
C29 H29A 0.9800
C29 H29B 0.9800
C29 H29C 0.9800

loop_
_geom_torsion_atom_site_label_1
_geom_torsion_atom_site_label_2
_geom_torsion_atom_site_label_3
_geom_torsion_atom_site_label_4
_geom_torsion
Pt1 O1 C2 C1 171.5(19)
Pt1 O1 C2 C3 0(5)
Pt1 N1 C6 C7 177(2)
Pt1 N1 C10 C9 178(2)
Pt1 N1 C10 C20 0(4)
Pt1 O2 C4 C3 15(4)
Pt1 O2 C4 C5 -169.3(13)
S2 C24 C23 S1 167.9(13)
S2 C24 C23 C22 -55(3)
S1 C20 C21 Pt1 179.5(16)
S1 C20 C21 C22 10(4)
O1 C2 C3 C4 12(7)
N1 C6 C7 C11 -179(3)
N1 C6 C7 C8 3(5)
N1 C10 C20 S1 177(3)
N1 C10 C20 C21 5(4)
F1 C14 C15 C16 178(2)
F1 C14 C13 C12 -176(2)
C9 C19 C18 C17 8(3)
C9 C10 C20 S1 -2(5)
C9 C10 C20 C21 -173(3)
C9 C8 C17 C18 -1(4)
C6 N1 C10 C9 -4(5)
C6 N1 C10 C20 178(3)
C6 C7 C11 C12 39(4)
C6 C7 C11 C16 -132(3)
C6 C7 C8 C9 0(5)
C6 C7 C8 C17 -180(3)
C19 C9 C10 N1 173(3)
C19 C9 C10 C20 -9(5)
C19 C9 C8 C7 -173(3)
C19 C9 C8 C17 6(4)
C10 N1 C6 C7 -1(5)
C10 C9 C19 C18 -177(3)
C10 C9 C8 C7 -4(5)
C10 C9 C8 C17 176(3)
C10 C20 C21 Pt1 -8(4)
C10 C20 C21 C22 -177(3)
C2 C3 C4 O2 -20(6)
C2 C3 C4 C5 165(3)
C7 C11 C12 C13 -173(2)
C7 C11 C16 C15 173.9(19)
C7 C8 C17 C18 179(4)
C20 S1 C23 C22 10(3)
C20 S1 C23 C24 153.6(17)
C11 C7 C8 C9 -178(3)
C11 C7 C8 C17 2(6)
C11 C12 C13 C14 -1(4)
C21 C22 C23 S1 -7(4)
C21 C22 C23 C24 -144(3)
C8 C9 C19 C18 -9(4)
C8 C9 C10 N1 6(5)
C8 C9 C10 C20 -176(3)
C8 C7 C11 C12 -143(3)
C8 C7 C11 C16 46(4)
C8 C17 C18 C19 -4(4)
C14 C15 C16 C11 -2(4)
C1 C2 C3 C4 -160(3)
C12 C11 C16 C15 2(3)
C15 C14 C13 C12 2(4)
C13 C14 C15 C16 0(4)
C16 C11 C12 C13 -1(3)
C25 C24 C23 S1 10(3)
C25 C24 C23 C22 147(3)
C25 C26 C27 S2 2(2)
C25 C26 C27 C28 -179(2)
C24 S2 C27 C28 175.1(18)
C24 S2 C27 C26 -5.9(16)
C24 C25 C26 C27 4(3)
C23 S1 C20 C10 177(3)
C23 S1 C20 C21 -12(3)
C23 C22 C21 Pt1 -168(2)
C23 C22 C21 C20 -2(5)
C26 C25 C24 S2 -8(2)
C26 C25 C24 C23 151(2)
C29 C28 C27 S2 57(3)
C29 C28 C27 C26 -121(2)
C27 S2 C24 C25 8.3(18)
C27 S2 C24 C23 -154.9(14)

loop_
_twin_individual_id
_twin_individual_mass_fraction_refined
1 0.52(5)
2 0.48(5)
